data_8101176
loop_
_publ_author_name
'Crisp, G. T.'
'Jiang, Y.-L.'
'Tiekink, E. R. T.'

_publ_section_title
;
Crystal structure of 9-(3-butenyl)-adenine, C~9~H11N~5~
;
_journal_issue 1
_journal_name_full 'Zeitschrift f\"ur Kristallographie - New Crystal Structures'
_journal_page_first 83
_journal_page_last 84
_journal_volume 215
_journal_year 2000
_chemical_formula_moiety 'C9 H11 N5 '
_chemical_formula_sum 'C9 H11 N5'
_chemical_formula_weight 189.22
_space_group_IT_number 14
_symmetry_cell_setting monoclinic
_symmetry_space_group_name_Hall '-P 2ybc'
_symmetry_space_group_name_H-M 'P 1 21/c 1'
_cell_angle_alpha 90
_cell_angle_beta 92.21(3)
_cell_angle_gamma 90
_cell_formula_units_Z 4
_cell_length_a 10.084(6)
_cell_length_b 7.920(6)
_cell_length_c 11.772(4)
_cell_measurement_temperature 113
_cell_volume 939.5(8)
_diffrn_ambient_temperature 113
_exptl_crystal_density_diffrn 1.338
_refine_ls_R_factor_obs 0.0520
_refine_ls_wR_factor_obs 0.0590
_cod_original_sg_symbol_H-M 'P 21/c'
_cod_original_formula_sum 'C9 H11 N5 '
_cod_database_code 8101176

loop_
_symmetry_equiv_pos_as_xyz
'  +x,  +y,  +z'
'  -x,1/2+y,1/2-z'
'  -x,  -y,  -z'
'  +x,1/2-y,1/2+z'

loop_
_atom_site_aniso_label
_atom_site_aniso_U_11
_atom_site_aniso_U_22
_atom_site_aniso_U_33
_atom_site_aniso_U_12
_atom_site_aniso_U_13
_atom_site_aniso_U_23
N(1) 0.0253(8) 0.0208(8) 0.0277(8) 0.0012(6) 0.0050(6) -0.0023(6)
N(3) 0.0272(8) 0.0258(9) 0.0281(8) 0.0027(6) 0.0075(6) -0.0025(6)
N(6) 0.0321(9) 0.0183(7) 0.0245(8) 0.0006(6) 0.0087(6) 0.0003(6)
N(7) 0.0253(8) 0.0220(8) 0.0242(7) -0.0013(6) 0.0021(6) -0.0001(6)
N(9) 0.0247(8) 0.0271(8) 0.0204(7) -0.0013(6) 0.0041(6) 0.0028(6)
C(2) 0.035(1) 0.0202(9) 0.031(1) 0.0018(8) 0.0052(8) -0.0031(8)
C(4) 0.0208(9) 0.0252(9) 0.0231(9) -0.0016(8) 0.0001(7) 0.0001(7)
C(5) 0.0190(9) 0.0196(9) 0.0221(9) -0.0015(7) 0.0006(7) -0.0017(7)
C(6) 0.0183(9) 0.0229(9) 0.0242(9) -0.0026(7) 0.0001(7) -0.0015(7)
C(8) 0.028(1) 0.0220(9) 0.029(1) -0.0013(8) 0.0017(8) 0.0037(7)
C(91) 0.032(1) 0.035(1) 0.0211(9) -0.0010(8) 0.0051(8) 0.0022(8)
C(92) 0.030(1) 0.058(1) 0.029(1) -0.008(1) 0.0060(8) -0.0049(9)
C(93) 0.043(1) 0.067(2) 0.037(1) -0.022(1) 0.008(1) -0.008(1)
C(94) 0.046(2) 0.075(2) 0.041(1) -0.021(1) 0.014(1) 0.008(1)

loop_
_atom_site_label
_atom_site_fract_x
_atom_site_fract_y
_atom_site_fract_z
_atom_site_U_iso_or_equiv
_atom_site_thermal_displace_type
_atom_site_calc_flag
_atom_site_calc_attached_atom
_atom_site_Wyckoff_symbol
_atom_site_symmetry_multiplicity
_atom_site_occupancy
N(1) 0.8681(1) 0.2413(2) 0.3336(1) 0.0245(4) Uani ? ? e 4 1
N(3) 0.7573(1) 0.1879(2) 0.5090(1) 0.0269(4) Uani ? ? e 4 1
N(6) 0.9726(1) 0.0355(2) 0.2298(1) 0.0248(4) Uani ? ? e 4 1
N(7) 0.8945(1) -0.2085(2) 0.4218(1) 0.0238(4) Uani ? ? e 4 1
N(9) 0.7786(1) -0.1067(2) 0.5670(1) 0.0240(4) Uani ? ? e 4 1
C(2) 0.7984(2) 0.2833(2) 0.4243(1) 0.0286(5) Uani ? ? e 4 1
C(4) 0.7983(2) 0.0271(2) 0.4945(1) 0.0231(4) Uani ? ? e 4 1
C(5) 0.8688(2) -0.0370(2) 0.4059(1) 0.0202(4) Uani ? ? e 4 1
C(6) 0.9055(2) 0.0780(2) 0.3213(1) 0.0218(4) Uani ? ? e 4 1
C(8) 0.8384(2) -0.2423(2) 0.5188(1) 0.0264(5) Uani ? ? e 4 1
C(91) 0.7053(2) -0.1034(2) 0.6727(1) 0.0293(5) Uani ? ? e 4 1
C(92) 0.5589(2) -0.1222(3) 0.6504(1) 0.0388(6) Uani ? ? e 4 1
C(93) 0.4799(2) -0.1322(3) 0.7563(2) 0.0490(7) Uani ? ? e 4 1
C(94) 0.5191(2) -0.1317(3) 0.8573(2) 0.0538(8) Uani ? ? e 4 0.88(1)
C(94') 0.409(1) -0.057(2) 0.813(1) 0.015(3) Uiso ? ? e 4 0.12(1)
H(2) 0.7749 0.3992 0.4287 0.034 Uiso ? ? e 4 1
H(6) 0.9998 -0.0781 0.2195 0.030 Uiso ? ? e 4 1
H(6) 0.9930 0.1189 0.1752 0.030 Uiso ? ? e 4 1
H(8) 0.8395 -0.3515 0.5521 0.032 Uiso ? ? e 4 1
H(91a) 0.7218 0.0012 0.7102 0.035 Uiso ? ? e 4 1
H(91b) 0.7357 -0.1934 0.7202 0.035 Uiso ? ? e 4 1
H(92a) 0.5437 -0.2226 0.6077 0.047 Uiso ? ? e 4 1
H(92b) 0.5282 -0.0278 0.6071 0.047 Uiso ? ? e 4 1
H(93) 0.3865 -0.1400 0.7437 0.059 Uiso ? ? e 4 1
H(94a) 0.6113 -0.1242 0.8763 0.065 Uiso ? ? e 4 1
H(94b) 0.4570 -0.1389 0.9157 0.065 Uiso ? ? e 4 1

loop_
_geom_bond_atom_site_label_1
_geom_bond_atom_site_label_2
_geom_bond_distance
_geom_bond_site_symmetry_1
_geom_bond_site_symmetry_2
_geom_bond_publ_flag
N(1) C(2) 1.343(3) . . ?
N(1) C(6) 1.356(4) . . ?
N(3) C(2) 1.331(4) . . ?
N(3) C(4) 1.351(4) . . ?
N(6) C(6) 1.336(3) . . ?
N(6) H(6a) 0.95 . . no
N(6) H(6b) 0.95 . . no
N(7) C(5) 1.394(4) . . ?
N(7) C(8) 1.321(3) . . ?
N(9) C(4) 1.380(3) . . ?
N(9) C(8) 1.366(4) . . ?
N(9) C(91) 1.472(3) . . ?
C(2) H(2) 0.95 . . no
C(4) C(5) 1.382(4) . . ?
C(5) C(6) 1.410(4) . . ?
C(8) H(8) 0.95 . . no
C(91) C(92) 1.497(4) . . ?
C(91) H(91b) 0.95 . . no
C(91) H(91a) 0.95 . . no
C(92) C(93) 1.506(4) . . ?
C(92) H(92b) 0.95 . . no
C(92) H(92a) 0.95 . . no
C(93) C(94) 1.239(5) . . ?
C(93) C(94') 1.16(2) . . ?
C(93) H(93) 0.95 . . no
C(94) C(94') 1.35(2) . . ?
C(94) H(94b) 0.95 . . no
C(94) H(94a) 0.95 . . no
C(94') H(93) 1.06 . . no
